data_4133591
loop_
_publ_author_name
'Zhu, Xiaotao'
'Deng, Weili'
'Chiou, Mong-Feng'
'Ye, Changqing'
'Jian, Wujun'
'Zeng, Yuehua'
'Jiao, Yihang'
'Ge, Liang'
'Li, Yajun'
'Zhang, Xinhao'
'Bao, Hongli'

_publ_section_title
;
 Copper-Catalyzed Radical 1,4-Difunctionalization of 1,3-Enynes with Alkyl
 Diacyl Peroxides and N-Fluorobenzenesulfonimide.
;
_journal_issue 1
_journal_name_full 'Journal of the American Chemical Society'
_journal_page_first 548
_journal_page_last 559
_journal_paper_doi 10.1021/jacs.8b11499
_journal_volume 141
_journal_year 2019
_chemical_formula_sum 'C27 H24 N2 O4 S2'
_chemical_formula_weight 504.60
_space_group_crystal_system monoclinic
_space_group_IT_number 14
_space_group_name_Hall '-P 2ybc'
_space_group_name_H-M_alt 'P 1 21/c 1'
_atom_sites_solution_hydrogens geom
_audit_creation_method SHELXL-2017/1
_cell_angle_alpha 90
_cell_angle_beta 112.743(5)
_cell_angle_gamma 90
_cell_formula_units_Z 4
_cell_length_a 10.112(3)
_cell_length_b 24.264(7)
_cell_length_c 11.299(3)
_cell_measurement_reflns_used 7635
_cell_measurement_temperature 293(2)
_cell_measurement_theta_max 27.4971
_cell_measurement_theta_min 2.5183
_cell_volume 2556.7(13)
_computing_cell_refinement 'CrystalClear (Rigaku Inc., 2008)'
_computing_data_collection 'CrystalClear (Rigaku Inc., 2008)'
_computing_data_reduction 'CrystalClear (Rigaku Inc., 2008)'
_computing_structure_refinement 'SHELXL-2017/1 (Sheldrick, 2017)'
_computing_structure_solution 'SHELXT 2014/5 (Sheldrick, 2014)'
_diffrn_ambient_temperature 293(2)
_diffrn_detector_area_resol_mean 28.5714
_diffrn_measured_fraction_theta_full 0.997
_diffrn_measured_fraction_theta_max 0.993
_diffrn_measurement_device_type
;
Saturn724+ (2x2 bin mode)
;
_diffrn_measurement_method CCD_Profile_fitting
_diffrn_radiation_type MoK\a
_diffrn_radiation_wavelength 0.71073
_diffrn_reflns_av_R_equivalents 0.0373
_diffrn_reflns_av_unetI/netI 0.0497
_diffrn_reflns_Laue_measured_fraction_full 0.997
_diffrn_reflns_Laue_measured_fraction_max 0.993
_diffrn_reflns_limit_h_max 13
_diffrn_reflns_limit_h_min -11
_diffrn_reflns_limit_k_max 31
_diffrn_reflns_limit_k_min -31
_diffrn_reflns_limit_l_max 14
_diffrn_reflns_limit_l_min -14
_diffrn_reflns_number 20830
_diffrn_reflns_point_group_measured_fraction_full 0.997
_diffrn_reflns_point_group_measured_fraction_max 0.993
_diffrn_reflns_theta_full 25.242
_diffrn_reflns_theta_max 27.488
_diffrn_reflns_theta_min 2.755
_diffrn_source 'Sealed Tube'
_exptl_absorpt_coefficient_mu 0.244
_exptl_absorpt_correction_T_max 1.0000
_exptl_absorpt_correction_T_min 0.8263
_exptl_absorpt_correction_type multi-scan
_exptl_absorpt_process_details 'CrystalClear (Rigaku Inc., 2008)'
_exptl_crystal_colour white
_exptl_crystal_density_diffrn 1.311
_exptl_crystal_description prism
_exptl_crystal_F_000 1056
_exptl_crystal_size_max 0.30
_exptl_crystal_size_mid 0.25
_exptl_crystal_size_min 0.22
_refine_diff_density_max 0.210
_refine_diff_density_min -0.309
_refine_diff_density_rms 0.044
_refine_ls_extinction_method none
_refine_ls_goodness_of_fit_ref 0.965
_refine_ls_hydrogen_treatment constr
_refine_ls_matrix_type full
_refine_ls_number_parameters 316
_refine_ls_number_reflns 5833
_refine_ls_number_restraints 0
_refine_ls_restrained_S_all 0.965
_refine_ls_R_factor_all 0.0488
_refine_ls_R_factor_gt 0.0393
_refine_ls_shift/su_max 0.001
_refine_ls_shift/su_mean 0.000
_refine_ls_structure_factor_coef Fsqd
_refine_ls_weighting_details 'w=1/[\s^2^(Fo^2^)+(0.0577P)^2^] where P=(Fo^2^+2Fc^2^)/3'
_refine_ls_weighting_scheme calc
_refine_ls_wR_factor_gt 0.1026
_refine_ls_wR_factor_ref 0.1077
_reflns_Friedel_coverage 0.000
_reflns_number_gt 4468
_reflns_number_total 5833
_reflns_threshold_expression 'I > 2\s(I)'
_cod_data_source_file ja8b11499_si_006.cif
_cod_data_source_block compound-1
_cod_depositor_comments
;
The following automatic conversions were performed:

data item '_exptl_absorpt_correction_type' value 'Multi-scan' was
changed to 'multi-scan' in accordance with the
/home/saulius/struct/COD-crude-data/automatic-downloads/DataCite-retrospective/ACS/depositions/lib/dictionaries/cif_core.dic
dictionary named 'cif_core.dic' version 2.4.2 last updated on
2011-04-26.

Automatic conversion script
Id: cif_fix_values 6909 2019-04-08 15:41:33Z antanas 
;
_cod_original_sg_symbol_H-M 'P 21/c'
_cod_database_code 4133591
_shelx_shelxl_version_number 2017/1
_shelx_space_group_comment
;
The symmetry employed for this shelxl refinement is uniquely defined
by the following loop, which should always be used as a source of
symmetry information in preference to the above space-group names.
They are only intended as comments.
;

loop_
_space_group_symop_operation_xyz
'x, y, z'
'-x, y+1/2, -z+1/2'
'-x, -y, -z'
'x, -y-1/2, z-1/2'

loop_
_atom_site_label
_atom_site_type_symbol
_atom_site_fract_x
_atom_site_fract_y
_atom_site_fract_z
_atom_site_U_iso_or_equiv
_atom_site_adp_type
_atom_site_occupancy
_atom_site_site_symmetry_order
_atom_site_calc_flag
_atom_site_refinement_flags_posn
_atom_site_refinement_flags_adp
S1 S 0.59464(4) 0.38643(2) 0.94248(4) 0.04103(12) Uani 1 1 d . .
S2 S 0.41924(4) 0.42507(2) 0.68645(4) 0.04028(12) Uani 1 1 d . .
O1 O 0.59385(13) 0.39681(5) 1.06636(11) 0.0571(3) Uani 1 1 d . .
O2 O 0.70097(11) 0.41157(5) 0.90659(12) 0.0569(3) Uani 1 1 d . .
O3 O 0.27302(11) 0.44130(5) 0.62420(10) 0.0495(3) Uani 1 1 d . .
O4 O 0.47472(13) 0.37992(5) 0.63892(11) 0.0555(3) Uani 1 1 d . .
N1 N 0.43605(12) 0.40949(5) 0.83787(12) 0.0380(3) Uani 1 1 d . .
N2 N 0.3091(2) 0.21300(7) 0.64179(18) 0.0772(5) Uani 1 1 d . .
C1 C 0.1019(2) 0.29534(9) 0.3756(2) 0.0677(5) Uani 1 1 d . .
H1 H 0.159644 0.263175 0.390628 0.081 Uiso 1 1 calc R U
C2 C 0.0236(3) 0.31218(12) 0.2512(2) 0.0893(8) Uani 1 1 d . .
H2 H 0.027234 0.291532 0.181113 0.107 Uiso 1 1 calc R U
C3 C -0.0585(2) 0.35834(12) 0.2294(3) 0.0908(8) Uani 1 1 d . .
H3 H -0.110911 0.370148 0.143748 0.109 Uiso 1 1 calc R U
C4 C -0.0663(2) 0.38795(10) 0.3294(3) 0.0864(7) Uani 1 1 d . .
H4 H -0.124439 0.420049 0.312990 0.104 Uiso 1 1 calc R U
C5 C 0.0108(2) 0.37116(8) 0.4555(2) 0.0703(6) Uani 1 1 d . .
H5 H 0.004195 0.391436 0.524879 0.084 Uiso 1 1 calc R U
C6 C 0.09678(17) 0.32498(7) 0.47891(18) 0.0526(4) Uani 1 1 d . .
C7 C 0.18066(17) 0.30704(6) 0.61360(17) 0.0480(4) Uani 1 1 d . .
C8 C 0.19353(17) 0.33606(6) 0.71652(17) 0.0474(4) Uani 1 1 d . .
C9 C 0.19660(16) 0.36719(6) 0.81077(16) 0.0440(4) Uani 1 1 d . .
C10 C 0.0791(2) 0.36541(8) 0.8637(2) 0.0632(5) Uani 1 1 d . .
H10A H 0.119470 0.352547 0.953810 0.076 Uiso 1 1 calc R U
H10B H 0.003202 0.339243 0.812924 0.076 Uiso 1 1 calc R U
C11 C 0.0151(2) 0.42289(9) 0.8568(2) 0.0698(6) Uani 1 1 d . .
H11A H -0.031759 0.434329 0.765928 0.084 Uiso 1 1 calc R U
H11B H -0.058909 0.421944 0.893985 0.084 Uiso 1 1 calc R U
C12 C 0.1301(2) 0.46462(8) 0.9294(2) 0.0663(5) Uani 1 1 d . .
H12A H 0.172283 0.454623 1.021483 0.080 Uiso 1 1 calc R U
H12B H 0.086122 0.501588 0.921843 0.080 Uiso 1 1 calc R U
C13 C 0.24782(19) 0.46646(7) 0.87690(19) 0.0552(4) Uani 1 1 d . .
H13A H 0.324462 0.491920 0.929622 0.066 Uiso 1 1 calc R U
H13B H 0.207841 0.480786 0.787964 0.066 Uiso 1 1 calc R U
C14 C 0.31164(15) 0.40925(6) 0.87794(15) 0.0401(3) Uani 1 1 d . .
H14 H 0.352268 0.397821 0.970131 0.048 Uiso 1 1 calc R U
C15 C 0.60369(17) 0.31477(6) 0.92531(16) 0.0461(4) Uani 1 1 d . .
C16 C 0.5437(2) 0.28078(8) 0.9887(2) 0.0711(6) Uani 1 1 d . .
H16 H 0.490402 0.295500 1.034566 0.085 Uiso 1 1 calc R U
C17 C 0.5634(3) 0.22444(11) 0.9834(3) 0.1041(9) Uani 1 1 d . .
H17 H 0.522046 0.200088 1.025455 0.125 Uiso 1 1 calc R U
C18 C 0.6414(3) 0.20353(10) 0.9186(3) 0.1052(10) Uani 1 1 d . .
H18 H 0.655587 0.164866 0.917394 0.126 Uiso 1 1 calc R U
C19 C 0.6992(3) 0.23773(11) 0.8556(3) 0.1014(9) Uani 1 1 d . .
H19 H 0.752461 0.222704 0.810086 0.122 Uiso 1 1 calc R U
C20 C 0.6808(2) 0.29385(9) 0.8575(2) 0.0708(6) Uani 1 1 d . .
H20 H 0.720280 0.317771 0.813052 0.085 Uiso 1 1 calc R U
C21 C 0.52795(16) 0.48288(6) 0.69675(15) 0.0429(4) Uani 1 1 d . .
C22 C 0.4926(2) 0.53277(7) 0.73612(17) 0.0550(4) Uani 1 1 d . .
H22 H 0.414911 0.535226 0.763390 0.066 Uiso 1 1 calc R U
C23 C 0.5724(2) 0.57914(8) 0.73513(19) 0.0681(6) Uani 1 1 d . .
H23 H 0.550372 0.613584 0.763109 0.082 Uiso 1 1 calc R U
C24 C 0.6827(2) 0.57540(9) 0.6940(2) 0.0760(7) Uani 1 1 d . .
H24 H 0.735683 0.607507 0.692338 0.091 Uiso 1 1 calc R U
C25 C 0.7180(2) 0.52568(10) 0.6550(2) 0.0714(6) Uani 1 1 d . .
H25 H 0.795264 0.523415 0.627111 0.086 Uiso 1 1 calc R U
C26 C 0.63955(19) 0.47896(8) 0.65670(17) 0.0582(5) Uani 1 1 d . .
H26 H 0.663045 0.444424 0.630293 0.070 Uiso 1 1 calc R U
C27 C 0.2539(2) 0.25464(7) 0.63149(17) 0.0552(4) Uani 1 1 d . .

loop_
_atom_site_aniso_label
_atom_site_aniso_U_11
_atom_site_aniso_U_22
_atom_site_aniso_U_33
_atom_site_aniso_U_23
_atom_site_aniso_U_13
_atom_site_aniso_U_12
S1 0.0326(2) 0.0417(2) 0.0483(2) 0.00160(16) 0.01503(17) 0.00166(14)
S2 0.0415(2) 0.0380(2) 0.0444(2) -0.00042(15) 0.01992(17) -0.00157(15)
O1 0.0504(7) 0.0722(8) 0.0429(6) -0.0068(6) 0.0115(5) 0.0109(6)
O2 0.0348(6) 0.0580(7) 0.0792(9) 0.0152(6) 0.0233(6) -0.0031(5)
O3 0.0404(6) 0.0542(7) 0.0491(7) 0.0080(5) 0.0119(5) -0.0029(5)
O4 0.0713(9) 0.0452(7) 0.0624(8) -0.0086(5) 0.0393(7) 0.0005(5)
N1 0.0308(6) 0.0412(7) 0.0441(7) 0.0043(5) 0.0168(5) 0.0034(5)
N2 0.0877(13) 0.0523(10) 0.0927(13) 0.0064(9) 0.0359(11) 0.0173(9)
C1 0.0569(12) 0.0790(14) 0.0648(13) -0.0010(10) 0.0208(10) 0.0034(10)
C2 0.0617(14) 0.126(2) 0.0720(15) 0.0050(14) 0.0170(12) 0.0062(14)
C3 0.0546(14) 0.122(2) 0.0770(16) 0.0196(15) 0.0052(12) -0.0061(14)
C4 0.0507(12) 0.0740(15) 0.107(2) 0.0141(13) -0.0004(13) 0.0084(10)
C5 0.0489(11) 0.0576(11) 0.0843(15) -0.0021(10) 0.0036(10) 0.0032(9)
C6 0.0379(9) 0.0452(9) 0.0690(11) 0.0035(8) 0.0144(8) -0.0074(7)
C7 0.0394(8) 0.0384(8) 0.0647(11) 0.0012(7) 0.0187(8) -0.0034(6)
C8 0.0375(8) 0.0381(8) 0.0678(11) 0.0057(8) 0.0216(8) -0.0038(6)
C9 0.0369(8) 0.0389(8) 0.0599(10) 0.0082(7) 0.0226(7) 0.0032(6)
C10 0.0498(10) 0.0614(11) 0.0921(15) 0.0069(10) 0.0424(10) -0.0026(8)
C11 0.0481(11) 0.0756(14) 0.1010(17) 0.0039(11) 0.0455(11) 0.0099(9)
C12 0.0628(12) 0.0646(12) 0.0875(14) -0.0059(10) 0.0467(11) 0.0105(9)
C13 0.0534(10) 0.0440(9) 0.0786(13) -0.0090(8) 0.0370(9) 0.0011(7)
C14 0.0348(8) 0.0439(8) 0.0464(9) 0.0010(7) 0.0210(7) 0.0033(6)
C15 0.0433(9) 0.0399(8) 0.0523(10) 0.0061(7) 0.0153(7) 0.0069(7)
C16 0.0777(14) 0.0554(11) 0.0857(15) 0.0200(10) 0.0377(12) 0.0001(10)
C17 0.106(2) 0.0629(15) 0.129(2) 0.0372(15) 0.0297(18) -0.0060(14)
C18 0.109(2) 0.0466(13) 0.128(2) 0.0036(14) 0.0112(18) 0.0196(13)
C19 0.115(2) 0.0712(17) 0.115(2) -0.0050(15) 0.0407(17) 0.0416(15)
C20 0.0781(14) 0.0603(12) 0.0846(15) 0.0033(10) 0.0432(12) 0.0224(10)
C21 0.0417(8) 0.0440(8) 0.0442(9) 0.0061(7) 0.0179(7) -0.0026(6)
C22 0.0638(11) 0.0438(9) 0.0623(11) -0.0006(8) 0.0297(9) -0.0063(8)
C23 0.0869(15) 0.0452(10) 0.0711(13) 0.0009(9) 0.0293(11) -0.0161(10)
C24 0.0743(14) 0.0742(14) 0.0698(14) 0.0219(11) 0.0173(11) -0.0295(11)
C25 0.0539(11) 0.0909(16) 0.0736(13) 0.0238(12) 0.0293(10) -0.0129(11)
C26 0.0537(10) 0.0642(11) 0.0649(11) 0.0118(9) 0.0319(9) 0.0014(8)
C27 0.0564(11) 0.0473(10) 0.0632(11) 0.0025(8) 0.0247(9) 0.0004(8)

loop_
_atom_type_symbol
_atom_type_description
_atom_type_scat_dispersion_real
_atom_type_scat_dispersion_imag
_atom_type_scat_source
C C 0.0033 0.0016 'International Tables Vol C Tables 4.2.6.8 and 6.1.1.4'
H H 0.0000 0.0000 'International Tables Vol C Tables 4.2.6.8 and 6.1.1.4'
N N 0.0061 0.0033 'International Tables Vol C Tables 4.2.6.8 and 6.1.1.4'
O O 0.0106 0.0060 'International Tables Vol C Tables 4.2.6.8 and 6.1.1.4'
S S 0.1246 0.1234 'International Tables Vol C Tables 4.2.6.8 and 6.1.1.4'

loop_
_geom_angle_atom_site_label_1
_geom_angle_atom_site_label_2
_geom_angle_atom_site_label_3
_geom_angle
O2 S1 O1 119.69(8)
O2 S1 N1 106.12(7)
O1 S1 N1 105.44(7)
O2 S1 C15 108.37(8)
O1 S1 C15 107.68(8)
N1 S1 C15 109.19(7)
O3 S2 O4 120.67(8)
O3 S2 N1 103.88(6)
O4 S2 N1 107.94(7)
O3 S2 C21 108.35(7)
O4 S2 C21 108.10(8)
N1 S2 C21 107.16(7)
C14 N1 S1 118.23(10)
C14 N1 S2 122.65(10)
S1 N1 S2 118.75(7)
C2 C1 C6 120.6(2)
C2 C1 H1 119.7
C6 C1 H1 119.7
C3 C2 C1 119.9(2)
C3 C2 H2 120.1
C1 C2 H2 120.1
C2 C3 C4 120.6(2)
C2 C3 H3 119.7
C4 C3 H3 119.7
C3 C4 C5 120.2(2)
C3 C4 H4 119.9
C5 C4 H4 119.9
C6 C5 C4 119.7(2)
C6 C5 H5 120.1
C4 C5 H5 120.1
C5 C6 C1 118.98(19)
C5 C6 C7 120.03(18)
C1 C6 C7 120.99(17)
C8 C7 C27 118.33(16)
C8 C7 C6 124.43(16)
C27 C7 C6 117.23(15)
C9 C8 C7 174.85(18)
C8 C9 C14 125.09(14)
C8 C9 C10 122.09(15)
C14 C9 C10 112.80(14)
C9 C10 C11 109.49(15)
C9 C10 H10A 109.8
C11 C10 H10A 109.8
C9 C10 H10B 109.8
C11 C10 H10B 109.8
H10A C10 H10B 108.2
C12 C11 C10 111.13(16)
C12 C11 H11A 109.4
C10 C11 H11A 109.4
C12 C11 H11B 109.4
C10 C11 H11B 109.4
H11A C11 H11B 108.0
C11 C12 C13 111.06(16)
C11 C12 H12A 109.4
C13 C12 H12A 109.4
C11 C12 H12B 109.4
C13 C12 H12B 109.4
H12A C12 H12B 108.0
C12 C13 C14 111.21(14)
C12 C13 H13A 109.4
C14 C13 H13A 109.4
C12 C13 H13B 109.4
C14 C13 H13B 109.4
H13A C13 H13B 108.0
N1 C14 C9 115.16(12)
N1 C14 C13 113.39(12)
C9 C14 C13 111.61(13)
N1 C14 H14 105.2
C9 C14 H14 105.2
C13 C14 H14 105.2
C16 C15 C20 121.61(18)
C16 C15 S1 118.91(14)
C20 C15 S1 119.27(14)
C15 C16 C17 118.0(2)
C15 C16 H16 121.0
C17 C16 H16 121.0
C18 C17 C16 120.8(3)
C18 C17 H17 119.6
C16 C17 H17 119.6
C19 C18 C17 120.5(2)
C19 C18 H18 119.8
C17 C18 H18 119.8
C18 C19 C20 120.5(2)
C18 C19 H19 119.8
C20 C19 H19 119.8
C19 C20 C15 118.7(2)
C19 C20 H20 120.7
C15 C20 H20 120.7
C26 C21 C22 120.97(16)
C26 C21 S2 119.72(14)
C22 C21 S2 119.12(13)
C21 C22 C23 118.91(18)
C21 C22 H22 120.5
C23 C22 H22 120.5
C24 C23 C22 120.2(2)
C24 C23 H23 119.9
C22 C23 H23 119.9
C23 C24 C25 120.90(18)
C23 C24 H24 119.5
C25 C24 H24 119.5
C24 C25 C26 119.34(19)
C24 C25 H25 120.3
C26 C25 H25 120.3
C21 C26 C25 119.70(19)
C21 C26 H26 120.2
C25 C26 H26 120.2
N2 C27 C7 177.9(2)

loop_
_geom_bond_atom_site_label_1
_geom_bond_atom_site_label_2
_geom_bond_distance
S1 O2 1.4246(11)
S1 O1 1.4253(12)
S1 N1 1.6781(13)
S1 C15 1.7558(16)
S2 O3 1.4253(12)
S2 O4 1.4268(11)
S2 N1 1.6953(13)
S2 C21 1.7581(16)
N1 C14 1.4927(17)
N2 C27 1.139(2)
C1 C2 1.382(3)
C1 C6 1.389(3)
C1 H1 0.9500
C2 C3 1.358(3)
C2 H2 0.9500
C3 C4 1.367(3)
C3 H3 0.9500
C4 C5 1.394(3)
C4 H4 0.9500
C5 C6 1.380(2)
C5 H5 0.9500
C6 C7 1.492(2)
C7 C8 1.322(2)
C7 C27 1.446(2)
C8 C9 1.296(2)
C9 C14 1.513(2)
C9 C10 1.523(2)
C10 C11 1.527(3)
C10 H10A 0.9900
C10 H10B 0.9900
C11 C12 1.521(3)
C11 H11A 0.9900
C11 H11B 0.9900
C12 C13 1.522(2)
C12 H12A 0.9900
C12 H12B 0.9900
C13 C14 1.529(2)
C13 H13A 0.9900
C13 H13B 0.9900
C14 H14 1.0000
C15 C16 1.377(2)
C15 C20 1.384(2)
C16 C17 1.386(3)
C16 H16 0.9500
C17 C18 1.365(4)
C17 H17 0.9500
C18 C19 1.363(4)
C18 H18 0.9500
C19 C20 1.376(3)
C19 H19 0.9500
C20 H20 0.9500
C21 C26 1.372(2)
C21 C22 1.383(2)
C22 C23 1.387(2)
C22 H22 0.9500
C23 C24 1.366(3)
C23 H23 0.9500
C24 C25 1.378(3)
C24 H24 0.9500
C25 C26 1.388(2)
C25 H25 0.9500
C26 H26 0.9500
